data_7043695
loop_
_publ_author_name
'Alberto, Roger'
'Meola, Giuseppe'
'Braband, Henrik'
'Jordi, Sara'
'Fox, Thomas'
'Blacque, Oliver'
'Spingler, Bernhard'

_publ_section_title
;
 Structure and Reactivities of Rhenium and Technetium bis-Arene Sandwich
 Complexes [M(\h6-arene)2]+
;
_journal_name_full 'Dalton Trans.'
_journal_paper_doi 10.1039/C7DT02072D
_journal_year 2017
_chemical_formula_sum 'C33 H54 F9 Li2 N6 O11 Re S3'
_chemical_formula_weight 1178.08
_space_group_crystal_system triclinic
_space_group_IT_number 2
_space_group_name_Hall '-P 1'
_space_group_name_H-M_alt 'P -1'
_symmetry_space_group_name_Hall '-P 1'
_symmetry_space_group_name_H-M 'P -1'
_atom_sites_solution_hydrogens geom
_atom_sites_solution_primary direct
_audit_creation_method SHELXL-2014/7
_audit_update_record
;
2017-06-06 deposited with the CCDC.
2017-07-18 downloaded from the CCDC.
;
_cell_angle_alpha 117.46(2)
_cell_angle_beta 102.485(19)
_cell_angle_gamma 93.314(16)
_cell_formula_units_Z 2
_cell_length_a 10.191(2)
_cell_length_b 17.740(3)
_cell_length_c 17.909(4)
_cell_measurement_reflns_used 15480
_cell_measurement_temperature 183(2)
_cell_measurement_theta_max 32.1330
_cell_measurement_theta_min 2.6060
_cell_volume 2758.3(11)
_computing_cell_refinement 'CrysAlis^Pro^ (Oxford, 2007)'
_computing_data_collection 'CrysAlis^Pro^ (Oxford, 2007)'
_computing_data_reduction 'CrysAlis^Pro^ (Oxford, 2007)'
_computing_molecular_graphics 'ORTEP-3 (Farrugia, 1997)'
_computing_publication_material 'SHELXL-2014/7 (Sheldrick, 2014)'
_computing_structure_refinement 'SHELXL-2014/7 (Sheldrick, 2014)'
_computing_structure_solution 'SHELXL-2014/7 (Sheldrick, 2014)'
_diffrn_ambient_temperature 183(2)
_diffrn_detector_area_resol_mean 10.4498
_diffrn_measured_fraction_theta_full 0.997
_diffrn_measured_fraction_theta_max 0.998
_diffrn_measurement_device_type 'Oxford Xcalibur Ruby CCD'
_diffrn_measurement_method '\o oscillation scan'
_diffrn_radiation_type MoK\a
_diffrn_radiation_wavelength 0.71073
_diffrn_reflns_av_R_equivalents 0.0387
_diffrn_reflns_av_unetI/netI 0.0415
_diffrn_reflns_Laue_measured_fraction_full 0.999
_diffrn_reflns_Laue_measured_fraction_max 0.998
_diffrn_reflns_limit_h_max 11
_diffrn_reflns_limit_h_min -14
_diffrn_reflns_limit_k_max 25
_diffrn_reflns_limit_k_min -25
_diffrn_reflns_limit_l_max 25
_diffrn_reflns_limit_l_min -23
_diffrn_reflns_number 40102
_diffrn_reflns_point_group_measured_fraction_full 0.999
_diffrn_reflns_point_group_measured_fraction_max 0.998
_diffrn_reflns_theta_full 30.44
_diffrn_reflns_theta_max 30.508
_diffrn_reflns_theta_min 2.251
_exptl_absorpt_coefficient_mu 2.397
_exptl_absorpt_correction_T_max 1.00000
_exptl_absorpt_correction_T_min 0.56980
_exptl_absorpt_correction_type multi-scan
_exptl_absorpt_process_details
;
CrysAlisPro 1.171.38.43 (Rigaku Oxford Diffraction, 2015)
Empirical absorption correction using spherical harmonics,
 implemented in SCALE3 ABSPACK scaling algorithm.
;
_exptl_crystal_colour colorless
_exptl_crystal_density_diffrn 1.419
_exptl_crystal_description prism
_exptl_crystal_F_000 1184
_exptl_crystal_size_max 0.540
_exptl_crystal_size_mid 0.250
_exptl_crystal_size_min 0.190
_refine_diff_density_max 1.332
_refine_diff_density_min -1.682
_refine_diff_density_rms 0.087
_refine_ls_extinction_method none
_refine_ls_goodness_of_fit_ref 1.046
_refine_ls_hydrogen_treatment constr
_refine_ls_matrix_type full
_refine_ls_number_parameters 604
_refine_ls_number_reflns 16824
_refine_ls_number_restraints 0
_refine_ls_restrained_S_all 1.046
_refine_ls_R_factor_all 0.0586
_refine_ls_R_factor_gt 0.0419
_refine_ls_shift/su_max 0.001
_refine_ls_shift/su_mean 0.000
_refine_ls_structure_factor_coef Fsqd
_refine_ls_weighting_details 'w=1/[\s^2^(Fo^2^)+(0.0507P)^2^+1.3483P] where P=(Fo^2^+2Fc^2^)/3'
_refine_ls_weighting_scheme calc
_refine_ls_wR_factor_gt 0.1002
_refine_ls_wR_factor_ref 0.1114
_reflns_Friedel_coverage 0.000
_reflns_number_gt 13188
_reflns_number_total 16824
_reflns_threshold_expression 'I > 2\s(I)'
_cod_data_source_file c7dt02072d2.cif
_cod_data_source_block GIM040716
_cod_original_cell_volume 2758.0(11)
_cod_database_code 7043695
_shelx_shelxl_version_number 2014/7
_shelx_space_group_comment
;
The symmetry employed for this shelxl refinement is uniquely defined
by the following loop, which should always be used as a source of
symmetry information in preference to the above space-group names.
They are only intended as comments.
;
_shelx_estimated_absorpt_t_min 0.358
_shelx_estimated_absorpt_t_max 0.659

loop_
_space_group_symop_operation_xyz
'x, y, z'
'-x, -y, -z'

loop_
_atom_site_label
_atom_site_type_symbol
_atom_site_fract_x
_atom_site_fract_y
_atom_site_fract_z
_atom_site_U_iso_or_equiv
_atom_site_adp_type
_atom_site_occupancy
_atom_site_site_symmetry_order
_atom_site_calc_flag
_atom_site_refinement_flags_posn
_atom_site_refinement_flags_adp
Re1 Re -0.00114(2) 0.13042(2) -0.21004(2) 0.04951(6) Uani 1 1 d . .
C1 C -0.1196(4) 0.0125(2) -0.2965(2) 0.0494(8) Uani 1 1 d . .
C2 C -0.0792(3) 0.19019(19) -0.2794(2) 0.0437(7) Uani 1 1 d . .
C3 C 0.1410(5) 0.0934(2) -0.2781(3) 0.0581(9) Uani 1 1 d . .
C4 C 0.1213(4) 0.2459(2) -0.1176(2) 0.0494(8) Uani 1 1 d . .
C5 C 0.0830(4) 0.0798(2) -0.1346(2) 0.0548(9) Uani 1 1 d . .
C6 C -0.1467(4) 0.1682(2) -0.1447(2) 0.0539(9) Uani 1 1 d . .
C7 C -0.2289(4) -0.1487(2) -0.3861(3) 0.0612(10) Uani 1 1 d . .
C8 C -0.1308(8) -0.1924(4) -0.4363(7) 0.161(4) Uani 1 1 d . .
H8A H -0.1219 -0.1702 -0.4762 0.241 Uiso 1 1 calc R U
H8B H -0.1650 -0.2549 -0.4700 0.241 Uiso 1 1 calc R U
H8C H -0.0413 -0.1809 -0.3954 0.241 Uiso 1 1 calc R U
C9 C -0.3651(6) -0.1709(4) -0.4499(4) 0.109(2) Uani 1 1 d . .
H9A H -0.3946 -0.2338 -0.4827 0.163 Uiso 1 1 calc R U
H9B H -0.3584 -0.1492 -0.4905 0.163 Uiso 1 1 calc R U
H9C H -0.4318 -0.1444 -0.4183 0.163 Uiso 1 1 calc R U
C10 C -0.2419(13) -0.1715(5) -0.3174(5) 0.191(5) Uani 1 1 d . .
H10A H -0.1507 -0.1660 -0.2814 0.286 Uiso 1 1 calc R U
H10B H -0.2906 -0.2312 -0.3452 0.286 Uiso 1 1 calc R U
H10C H -0.2930 -0.1324 -0.2803 0.286 Uiso 1 1 calc R U
C11 C -0.1702(3) 0.2941(2) -0.3339(2) 0.0464(7) Uani 1 1 d . .
C12 C -0.3239(5) 0.2735(5) -0.3607(6) 0.117(3) Uani 1 1 d . .
H12A H -0.3606 0.3167 -0.3747 0.176 Uiso 1 1 calc R U
H12B H -0.3558 0.2743 -0.3126 0.176 Uiso 1 1 calc R U
H12C H -0.3553 0.2161 -0.4124 0.176 Uiso 1 1 calc R U
C13 C -0.1124(7) 0.3809(3) -0.2533(3) 0.0831(15) Uani 1 1 d . .
H13A H -0.1469 0.3835 -0.2053 0.125 Uiso 1 1 calc R U
H13B H -0.1404 0.4267 -0.2659 0.125 Uiso 1 1 calc R U
H13C H -0.0124 0.3888 -0.2365 0.125 Uiso 1 1 calc R U
C14 C -0.1148(5) 0.2901(3) -0.4076(3) 0.0678(11) Uani 1 1 d . .
H14C H -0.0150 0.3067 -0.3869 0.102 Uiso 1 1 calc R U
H14B H -0.1533 0.3299 -0.4264 0.102 Uiso 1 1 calc R U
H14A H -0.1403 0.2311 -0.4569 0.102 Uiso 1 1 calc R U
C15 C 0.2892(6) 0.0181(3) -0.3802(3) 0.0839(15) Uani 1 1 d . .
C16 C 0.3159(8) -0.0563(4) -0.3639(5) 0.121(2) Uani 1 1 d . .
H16A H 0.3495 -0.0986 -0.4109 0.181 Uiso 1 1 calc R U
H16B H 0.2309 -0.0838 -0.3625 0.181 Uiso 1 1 calc R U
H16C H 0.3846 -0.0350 -0.3076 0.181 Uiso 1 1 calc R U
C17 C 0.1982(9) -0.0156(5) -0.4720(4) 0.133(3) Uani 1 1 d . .
H17A H 0.1088 -0.0444 -0.4775 0.199 Uiso 1 1 calc R U
H17B H 0.2404 -0.0570 -0.5142 0.199 Uiso 1 1 calc R U
H17C H 0.1864 0.0327 -0.4838 0.199 Uiso 1 1 calc R U
C18 C 0.4202(9) 0.0742(6) -0.3656(6) 0.150(3) Uani 1 1 d . .
H18A H 0.4631 0.0426 -0.4123 0.225 Uiso 1 1 calc R U
H18B H 0.4828 0.0889 -0.3090 0.225 Uiso 1 1 calc R U
H18C H 0.3994 0.1273 -0.3660 0.225 Uiso 1 1 calc R U
C19 C 0.2567(4) 0.3882(2) 0.0158(2) 0.0610(10) Uani 1 1 d . .
C20 C 0.3281(6) 0.3600(4) 0.0803(3) 0.105(2) Uani 1 1 d . .
H20A H 0.2601 0.3264 0.0897 0.157 Uiso 1 1 calc R U
H20B H 0.3758 0.4111 0.1360 0.157 Uiso 1 1 calc R U
H20C H 0.3942 0.3243 0.0565 0.157 Uiso 1 1 calc R U
C21 C 0.1549(9) 0.4411(4) 0.0493(6) 0.161(4) Uani 1 1 d . .
H21A H 0.2003 0.4919 0.1059 0.242 Uiso 1 1 calc R U
H21B H 0.0849 0.4067 0.0566 0.242 Uiso 1 1 calc R U
H21C H 0.1118 0.4597 0.0076 0.242 Uiso 1 1 calc R U
C22 C 0.3617(5) 0.4360(4) -0.0041(3) 0.0811(14) Uani 1 1 d . .
H22C H 0.3144 0.4574 -0.0421 0.122 Uiso 1 1 calc R U
H22B H 0.4196 0.3964 -0.0337 0.122 Uiso 1 1 calc R U
H22A H 0.4187 0.4847 0.0507 0.122 Uiso 1 1 calc R U
C23 C 0.2275(6) 0.0213(4) -0.0447(4) 0.0914(16) Uani 1 1 d . .
C24 C 0.1462(14) -0.0635(9) -0.0604(12) 0.289(10) Uani 1 1 d . .
H24A H 0.1961 -0.0814 -0.0197 0.434 Uiso 1 1 calc R U
H24B H 0.1347 -0.1088 -0.1207 0.434 Uiso 1 1 calc R U
H24C H 0.0562 -0.0540 -0.0506 0.434 Uiso 1 1 calc R U
C25 C 0.3301(10) -0.0118(8) -0.0931(7) 0.191(5) Uani 1 1 d . .
H25A H 0.2840 -0.0475 -0.1557 0.287 Uiso 1 1 calc R U
H25B H 0.3799 -0.0468 -0.0717 0.287 Uiso 1 1 calc R U
H25C H 0.3944 0.0369 -0.0840 0.287 Uiso 1 1 calc R U
C26 C 0.2804(14) 0.0833(8) 0.0425(5) 0.254(8) Uani 1 1 d . .
H26A H 0.3298 0.0570 0.0750 0.380 Uiso 1 1 calc R U
H26B H 0.2056 0.1066 0.0672 0.380 Uiso 1 1 calc R U
H26C H 0.3433 0.1301 0.0471 0.380 Uiso 1 1 calc R U
C27 C -0.3125(5) 0.2450(3) -0.0567(3) 0.0688(11) Uani 1 1 d . .
C28 C -0.2771(9) 0.3361(5) -0.0387(7) 0.149(4) Uani 1 1 d . .
H28A H -0.1817 0.3599 -0.0038 0.223 Uiso 1 1 calc R U
H28B H -0.3370 0.3713 -0.0063 0.223 Uiso 1 1 calc R U
H28C H -0.2894 0.3368 -0.0941 0.223 Uiso 1 1 calc R U
C29 C -0.2877(12) 0.2468(8) 0.0271(5) 0.206(6) Uani 1 1 d . .
H29A H -0.3395 0.2867 0.0628 0.308 Uiso 1 1 calc R U
H29B H -0.1900 0.2661 0.0575 0.308 Uiso 1 1 calc R U
H29C H -0.3170 0.1887 0.0176 0.308 Uiso 1 1 calc R U
C30 C -0.4587(8) 0.2103(6) -0.1116(6) 0.162(4) Uani 1 1 d . .
H30A H -0.4701 0.2164 -0.1642 0.243 Uiso 1 1 calc R U
H30B H -0.5192 0.2428 -0.0777 0.243 Uiso 1 1 calc R U
H30C H -0.4820 0.1492 -0.1287 0.243 Uiso 1 1 calc R U
C40 C 0.1062(4) 0.3331(3) 0.2383(3) 0.0599(9) Uani 1 1 d . .
C50 C -0.3473(5) 0.2598(3) 0.2769(3) 0.0777(13) Uani 1 1 d . .
C60 C -0.3294(4) 0.6533(3) 0.2643(2) 0.0571(9) Uani 1 1 d . .
N1 N -0.1796(4) -0.05641(18) -0.3432(2) 0.0592(8) Uani 1 1 d . .
N2 N -0.1234(3) 0.22906(18) -0.31281(19) 0.0477(6) Uani 1 1 d . .
N3 N 0.2186(5) 0.0693(2) -0.3183(3) 0.0746(10) Uani 1 1 d . .
N4 N 0.1861(3) 0.31039(19) -0.06241(19) 0.0556(7) Uani 1 1 d . .
N5 N 0.1335(4) 0.0519(2) -0.0905(2) 0.0708(10) Uani 1 1 d . .
N6 N -0.2261(4) 0.1949(2) -0.1068(3) 0.0706(10) Uani 1 1 d . .
O1 O 0.0658(2) 0.47879(18) 0.34753(18) 0.0568(6) Uani 1 1 d . .
O2 O 0.2860(2) 0.47253(16) 0.31810(16) 0.0464(5) Uani 1 1 d . .
O3 O 0.2241(2) 0.40793(17) 0.40296(15) 0.0481(5) Uani 1 1 d . .
O4 O -0.4445(2) 0.39869(19) 0.3455(2) 0.0638(7) Uani 1 1 d . .
O5 O -0.3226(4) 0.3506(2) 0.4401(2) 0.0794(9) Uani 1 1 d . .
O6 O -0.2009(2) 0.40994(18) 0.3739(2) 0.0723(9) Uani 1 1 d . .
O7 O -0.2102(2) 0.5570(2) 0.3159(2) 0.0679(8) Uani 1 1 d . .
O8 O -0.3390(3) 0.4924(2) 0.16372(17) 0.0657(7) Uani 1 1 d . .
O9 O -0.4556(2) 0.5329(2) 0.27646(17) 0.0587(7) Uani 1 1 d . .
O10 O -0.4641(2) 0.58884(18) 0.47576(15) 0.0542(6) Uani 1 1 d . .
O11 O -0.0377(2) 0.59752(16) 0.49994(14) 0.0452(5) Uani 1 1 d . .
F1 F 0.0090(3) 0.28831(18) 0.24777(18) 0.0861(8) Uani 1 1 d . .
F2 F 0.0519(3) 0.3464(2) 0.17200(17) 0.0986(10) Uani 1 1 d . .
F3 F 0.2009(3) 0.28566(18) 0.21618(18) 0.0890(9) Uani 1 1 d . .
F4 F -0.4599(4) 0.2102(2) 0.2641(3) 0.1361(15) Uani 1 1 d . .
F5 F -0.3470(6) 0.2616(3) 0.2066(2) 0.1548(18) Uani 1 1 d . .
F6 F -0.2416(4) 0.2227(2) 0.2928(3) 0.1201(13) Uani 1 1 d . .
F7 F -0.3278(4) 0.7109(2) 0.34384(19) 0.1095(11) Uani 1 1 d . .
F8 F -0.4412(3) 0.6548(2) 0.21127(19) 0.0857(8) Uani 1 1 d . .
F9 F -0.2237(3) 0.6766(2) 0.2440(2) 0.0953(9) Uani 1 1 d . .
S1 S 0.17898(6) 0.43374(5) 0.33727(5) 0.03491(14) Uani 1 1 d . .
S2 S -0.32659(7) 0.36700(5) 0.36859(5) 0.03867(15) Uani 1 1 d . .
S3 S -0.33396(7) 0.54624(6) 0.25311(5) 0.03860(16) Uani 1 1 d . .
Li1 Li -0.0993(5) 0.5115(4) 0.3784(3) 0.0395(11) Uani 1 1 d . .
Li2 Li -0.5151(5) 0.5007(4) 0.3543(3) 0.0397(11) Uani 1 1 d . .

loop_
_atom_site_aniso_label
_atom_site_aniso_U_11
_atom_site_aniso_U_22
_atom_site_aniso_U_33
_atom_site_aniso_U_23
_atom_site_aniso_U_13
_atom_site_aniso_U_12
Re1 0.07369(11) 0.02346(6) 0.03903(8) 0.00809(5) 0.00702(6) 0.01535(6)
C1 0.073(2) 0.0336(15) 0.0401(16) 0.0179(13) 0.0110(15) 0.0199(15)
C2 0.0557(18) 0.0265(13) 0.0375(15) 0.0083(11) 0.0088(13) 0.0063(12)
C3 0.081(3) 0.0332(16) 0.053(2) 0.0156(15) 0.0149(18) 0.0172(17)
C4 0.064(2) 0.0384(16) 0.0402(16) 0.0158(14) 0.0092(14) 0.0187(15)
C5 0.070(2) 0.0319(15) 0.0492(19) 0.0128(14) 0.0070(16) 0.0136(15)
C6 0.077(2) 0.0336(15) 0.0475(19) 0.0180(14) 0.0117(17) 0.0165(16)
C7 0.071(2) 0.0302(15) 0.065(2) 0.0164(16) 0.0036(18) 0.0043(15)
C8 0.111(5) 0.056(3) 0.230(9) 0.001(5) 0.045(6) 0.035(4)
C9 0.081(4) 0.080(4) 0.118(5) 0.027(3) -0.007(3) 0.001(3)
C10 0.366(15) 0.082(4) 0.101(5) 0.055(4) 0.017(7) -0.047(7)
C11 0.0480(17) 0.0436(17) 0.0552(19) 0.0295(15) 0.0141(14) 0.0131(14)
C12 0.047(3) 0.153(6) 0.202(8) 0.129(6) 0.026(3) 0.028(3)
C13 0.151(5) 0.042(2) 0.064(3) 0.0245(19) 0.043(3) 0.035(3)
C14 0.091(3) 0.058(2) 0.049(2) 0.0263(18) 0.013(2) 0.001(2)
C15 0.113(4) 0.066(3) 0.074(3) 0.024(2) 0.048(3) 0.035(3)
C16 0.153(6) 0.098(5) 0.125(5) 0.045(4) 0.070(5) 0.077(5)
C17 0.185(8) 0.122(6) 0.069(4) 0.031(4) 0.026(4) 0.041(6)
C18 0.161(8) 0.143(7) 0.138(7) 0.040(6) 0.090(6) 0.028(6)
C19 0.066(2) 0.051(2) 0.0379(17) -0.0011(15) 0.0197(16) -0.0128(17)
C20 0.105(4) 0.130(5) 0.057(3) 0.046(3) -0.005(3) -0.047(4)
C21 0.178(8) 0.071(4) 0.204(8) 0.006(5) 0.138(7) 0.028(5)
C22 0.084(3) 0.089(3) 0.068(3) 0.041(3) 0.018(2) -0.012(3)
C23 0.089(4) 0.102(4) 0.099(4) 0.063(3) 0.014(3) 0.047(3)
C24 0.248(14) 0.232(14) 0.50(3) 0.308(18) 0.024(16) 0.042(12)
C25 0.159(8) 0.210(11) 0.171(9) 0.058(8) 0.043(7) 0.113(9)
C26 0.309(15) 0.255(13) 0.082(5) 0.018(7) -0.049(7) 0.177(12)
C27 0.076(3) 0.079(3) 0.063(2) 0.038(2) 0.027(2) 0.029(2)
C28 0.157(7) 0.088(5) 0.219(9) 0.056(6) 0.117(7) 0.057(5)
C29 0.261(12) 0.342(16) 0.114(6) 0.154(9) 0.103(7) 0.200(12)
C30 0.107(6) 0.162(8) 0.147(7) 0.034(6) 0.001(5) 0.025(6)
C40 0.065(2) 0.063(2) 0.050(2) 0.0271(18) 0.0174(17) 0.0031(19)
C50 0.087(3) 0.055(2) 0.073(3) 0.013(2) 0.034(2) 0.001(2)
C60 0.062(2) 0.064(2) 0.050(2) 0.0330(18) 0.0116(16) 0.0155(18)
N1 0.082(2) 0.0294(13) 0.0495(17) 0.0110(12) 0.0062(15) 0.0089(14)
N2 0.0589(17) 0.0364(13) 0.0471(15) 0.0205(12) 0.0118(12) 0.0112(12)
N3 0.101(3) 0.052(2) 0.070(2) 0.0214(18) 0.036(2) 0.029(2)
N4 0.0663(19) 0.0349(14) 0.0445(16) 0.0067(12) 0.0054(13) 0.0069(13)
N5 0.090(3) 0.058(2) 0.063(2) 0.0336(18) 0.0076(18) 0.0279(19)
N6 0.093(3) 0.059(2) 0.069(2) 0.0330(18) 0.030(2) 0.027(2)
O1 0.0329(11) 0.0677(16) 0.0861(18) 0.0437(15) 0.0287(11) 0.0232(11)
O2 0.0253(9) 0.0645(14) 0.0649(14) 0.0410(12) 0.0179(9) 0.0125(9)
O3 0.0436(12) 0.0661(15) 0.0444(12) 0.0335(12) 0.0142(9) 0.0131(11)
O4 0.0369(12) 0.0734(18) 0.094(2) 0.0506(16) 0.0161(12) 0.0219(12)
O5 0.100(2) 0.097(2) 0.0582(17) 0.0475(18) 0.0261(16) 0.044(2)
O6 0.0348(12) 0.0526(15) 0.127(3) 0.0404(17) 0.0260(14) 0.0072(11)
O7 0.0382(12) 0.098(2) 0.0826(19) 0.0654(18) -0.0045(12) 0.0087(13)
O8 0.0817(19) 0.0701(18) 0.0462(14) 0.0233(13) 0.0291(13) 0.0202(15)
O9 0.0411(12) 0.094(2) 0.0592(15) 0.0513(15) 0.0170(11) 0.0055(13)
O10 0.0496(13) 0.0697(16) 0.0429(13) 0.0272(12) 0.0124(10) 0.0096(12)
O11 0.0440(11) 0.0555(13) 0.0418(11) 0.0280(10) 0.0113(9) 0.0129(10)
F1 0.0891(19) 0.0683(16) 0.0773(17) 0.0222(13) 0.0191(14) -0.0243(14)
F2 0.107(2) 0.124(3) 0.0498(14) 0.0452(16) -0.0067(14) -0.0071(19)
F3 0.126(2) 0.0662(16) 0.0782(18) 0.0220(14) 0.0613(17) 0.0310(17)
F4 0.114(3) 0.070(2) 0.157(3) 0.010(2) 0.029(2) -0.0393(19)
F5 0.238(5) 0.142(3) 0.0506(18) 0.014(2) 0.056(2) 0.020(3)
F6 0.133(3) 0.0624(18) 0.164(3) 0.034(2) 0.080(3) 0.049(2)
F7 0.170(3) 0.0657(18) 0.0638(17) 0.0134(14) 0.0194(18) 0.025(2)
F8 0.0846(18) 0.103(2) 0.097(2) 0.0711(18) 0.0164(14) 0.0427(16)
F9 0.0829(18) 0.102(2) 0.130(3) 0.085(2) 0.0250(17) -0.0041(16)
S1 0.0228(3) 0.0471(4) 0.0442(4) 0.0275(3) 0.0133(2) 0.0110(3)
S2 0.0303(3) 0.0379(4) 0.0449(4) 0.0172(3) 0.0105(3) 0.0101(3)
S3 0.0294(3) 0.0593(4) 0.0350(3) 0.0297(3) 0.0077(2) 0.0084(3)
Li1 0.028(2) 0.048(3) 0.047(3) 0.027(2) 0.0101(19) 0.011(2)
Li2 0.028(2) 0.056(3) 0.045(3) 0.030(2) 0.0125(19) 0.011(2)

loop_
_atom_type_symbol
_atom_type_description
_atom_type_scat_dispersion_real
_atom_type_scat_dispersion_imag
_atom_type_scat_source
C C 0.0033 0.0016 'International Tables Vol C Tables 4.2.6.8 and 6.1.1.4'
H H 0.0000 0.0000 'International Tables Vol C Tables 4.2.6.8 and 6.1.1.4'
N N 0.0061 0.0033 'International Tables Vol C Tables 4.2.6.8 and 6.1.1.4'
O O 0.0106 0.0060 'International Tables Vol C Tables 4.2.6.8 and 6.1.1.4'
F F 0.0171 0.0103 'International Tables Vol C Tables 4.2.6.8 and 6.1.1.4'
S S 0.1246 0.1234 'International Tables Vol C Tables 4.2.6.8 and 6.1.1.4'
Re Re -1.0185 7.2310 'International Tables Vol C Tables 4.2.6.8 and 6.1.1.4'
Li Li -0.0003 0.0001 'International Tables Vol C Tables 4.2.6.8 and 6.1.1.4'

loop_
_geom_angle_atom_site_label_1
_geom_angle_atom_site_label_2
_geom_angle_atom_site_label_3
_geom_angle
_geom_angle_site_symmetry_3
C5 Re1 C1 88.68(14) .
C5 Re1 C3 89.96(16) .
C1 Re1 C3 87.74(15) .
C5 Re1 C6 91.71(15) .
C1 Re1 C6 91.92(15) .
C3 Re1 C6 178.28(14) .
C5 Re1 C4 87.67(14) .
C1 Re1 C4 176.26(12) .
C3 Re1 C4 93.01(15) .
C6 Re1 C4 87.44(15) .
C5 Re1 C2 175.93(12) .
C1 Re1 C2 95.36(13) .
C3 Re1 C2 90.76(14) .
C6 Re1 C2 87.60(14) .
C4 Re1 C2 88.29(13) .
N1 C1 Re1 175.4(3) .
N2 C2 Re1 174.9(3) .
N3 C3 Re1 177.5(4) .
N4 C4 Re1 176.0(3) .
N5 C5 Re1 178.8(4) .
N6 C6 Re1 175.6(3) .
N1 C7 C10 107.8(4) .
N1 C7 C9 109.4(4) .
C10 C7 C9 109.8(6) .
N1 C7 C8 107.2(4) .
C10 C7 C8 114.6(7) .
C9 C7 C8 108.0(5) .
C7 C8 H8A 109.5 .
C7 C8 H8B 109.5 .
H8A C8 H8B 109.5 .
C7 C8 H8C 109.5 .
H8A C8 H8C 109.5 .
H8B C8 H8C 109.5 .
C7 C9 H9A 109.5 .
C7 C9 H9B 109.5 .
H9A C9 H9B 109.5 .
C7 C9 H9C 109.5 .
H9A C9 H9C 109.5 .
H9B C9 H9C 109.5 .
C7 C10 H10A 109.5 .
C7 C10 H10B 109.5 .
H10A C10 H10B 109.5 .
C7 C10 H10C 109.5 .
H10A C10 H10C 109.5 .
H10B C10 H10C 109.5 .
N2 C11 C12 106.5(4) .
N2 C11 C13 107.4(3) .
C12 C11 C13 113.2(5) .
N2 C11 C14 108.8(3) .
C12 C11 C14 111.7(4) .
C13 C11 C14 109.1(3) .
C11 C12 H12A 109.5 .
C11 C12 H12B 109.5 .
H12A C12 H12B 109.5 .
C11 C12 H12C 109.5 .
H12A C12 H12C 109.5 .
H12B C12 H12C 109.5 .
C11 C13 H13A 109.5 .
C11 C13 H13B 109.5 .
H13A C13 H13B 109.5 .
C11 C13 H13C 109.5 .
H13A C13 H13C 109.5 .
H13B C13 H13C 109.5 .
C11 C14 H14C 109.5 .
C11 C14 H14B 109.5 .
H14C C14 H14B 109.5 .
C11 C14 H14A 109.5 .
H14C C14 H14A 109.5 .
H14B C14 H14A 109.5 .
N3 C15 C16 106.3(4) .
N3 C15 C17 109.2(5) .
C16 C15 C17 109.8(6) .
N3 C15 C18 108.6(5) .
C16 C15 C18 112.2(6) .
C17 C15 C18 110.7(6) .
C15 C16 H16A 109.5 .
C15 C16 H16B 109.5 .
H16A C16 H16B 109.5 .
C15 C16 H16C 109.5 .
H16A C16 H16C 109.5 .
H16B C16 H16C 109.5 .
C15 C17 H17A 109.5 .
C15 C17 H17B 109.5 .
H17A C17 H17B 109.5 .
C15 C17 H17C 109.5 .
H17A C17 H17C 109.5 .
H17B C17 H17C 109.5 .
C15 C18 H18A 109.5 .
C15 C18 H18B 109.5 .
H18A C18 H18B 109.5 .
C15 C18 H18C 109.5 .
H18A C18 H18C 109.5 .
H18B C18 H18C 109.5 .
N4 C19 C21 108.3(5) .
N4 C19 C20 106.0(4) .
C21 C19 C20 110.8(5) .
N4 C19 C22 109.5(3) .
C21 C19 C22 111.7(5) .
C20 C19 C22 110.3(4) .
C19 C20 H20A 109.5 .
C19 C20 H20B 109.5 .
H20A C20 H20B 109.5 .
C19 C20 H20C 109.5 .
H20A C20 H20C 109.5 .
H20B C20 H20C 109.5 .
C19 C21 H21A 109.5 .
C19 C21 H21B 109.5 .
H21A C21 H21B 109.5 .
C19 C21 H21C 109.5 .
H21A C21 H21C 109.5 .
H21B C21 H21C 109.5 .
C19 C22 H22C 109.5 .
C19 C22 H22B 109.5 .
H22C C22 H22B 109.5 .
C19 C22 H22A 109.5 .
H22C C22 H22A 109.5 .
H22B C22 H22A 109.5 .
C26 C23 N5 111.2(6) .
C26 C23 C25 115.3(8) .
N5 C23 C25 108.8(6) .
C26 C23 C24 114.8(10) .
N5 C23 C24 104.6(6) .
C25 C23 C24 101.3(9) .
C23 C24 H24A 109.5 .
C23 C24 H24B 109.5 .
H24A C24 H24B 109.5 .
C23 C24 H24C 109.5 .
H24A C24 H24C 109.5 .
H24B C24 H24C 109.5 .
C23 C25 H25A 109.5 .
C23 C25 H25B 109.5 .
H25A C25 H25B 109.5 .
C23 C25 H25C 109.5 .
H25A C25 H25C 109.5 .
H25B C25 H25C 109.5 .
C23 C26 H26A 109.5 .
C23 C26 H26B 109.5 .
H26A C26 H26B 109.5 .
C23 C26 H26C 109.5 .
H26A C26 H26C 109.5 .
H26B C26 H26C 109.5 .
N6 C27 C29 111.0(5) .
N6 C27 C28 107.9(4) .
C29 C27 C28 107.6(7) .
N6 C27 C30 108.5(5) .
C29 C27 C30 113.8(7) .
C28 C27 C30 107.9(6) .
C27 C28 H28A 109.5 .
C27 C28 H28B 109.5 .
H28A C28 H28B 109.5 .
C27 C28 H28C 109.5 .
H28A C28 H28C 109.5 .
H28B C28 H28C 109.5 .
C27 C29 H29A 109.5 .
C27 C29 H29B 109.5 .
H29A C29 H29B 109.5 .
C27 C29 H29C 109.5 .
H29A C29 H29C 109.5 .
H29B C29 H29C 109.5 .
C27 C30 H30A 109.5 .
C27 C30 H30B 109.5 .
H30A C30 H30B 109.5 .
C27 C30 H30C 109.5 .
H30A C30 H30C 109.5 .
H30B C30 H30C 109.5 .
F3 C40 F1 108.5(4) .
F3 C40 F2 107.3(3) .
F1 C40 F2 107.9(4) .
F3 C40 S1 110.8(3) .
F1 C40 S1 111.0(3) .
F2 C40 S1 111.1(3) .
F5 C50 F4 109.6(5) .
F5 C50 F6 106.1(5) .
F4 C50 F6 108.0(5) .
F5 C50 S2 112.1(4) .
F4 C50 S2 111.3(3) .
F6 C50 S2 109.6(4) .
F9 C60 F7 109.4(4) .
F9 C60 F8 107.7(3) .
F7 C60 F8 106.4(4) .
F9 C60 S3 111.8(3) .
F7 C60 S3 111.3(3) .
F8 C60 S3 110.0(3) .
C1 N1 C7 164.1(4) .
C2 N2 C11 166.6(3) .
C3 N3 C15 164.6(5) .
C4 N4 C19 170.5(4) .
C5 N5 C23 163.7(5) .
C6 N6 C27 168.1(5) .
S1 O1 Li1 158.7(2) .
S1 O2 Li2 138.2(2) 1_655
S2 O4 Li2 144.9(3) .
S2 O6 Li1 147.9(2) .
S3 O7 Li1 148.8(3) .
S3 O9 Li2 140.1(2) .
O1 S1 O2 113.82(15) .
O1 S1 O3 114.21(14) .
O2 S1 O3 115.46(13) .
O1 S1 C40 103.18(19) .
O2 S1 C40 104.37(17) .
O3 S1 C40 103.85(18) .
O6 S2 O4 116.05(18) .
O6 S2 O5 113.9(2) .
O4 S2 O5 113.64(19) .
O6 S2 C50 103.7(2) .
O4 S2 C50 104.6(2) .
O5 S2 C50 103.0(2) .
O8 S3 O9 115.08(18) .
O8 S3 O7 115.93(19) .
O9 S3 O7 114.01(16) .
O8 S3 C60 103.92(18) .
O9 S3 C60 102.93(18) .
O7 S3 C60 102.48(19) .
O7 Li1 O11 109.0(3) .
O7 Li1 O1 117.7(3) .
O11 Li1 O1 104.2(3) .
O7 Li1 O6 112.5(3) .
O11 Li1 O6 106.1(3) .
O1 Li1 O6 106.6(3) .
O9 Li2 O10 115.4(3) .
O9 Li2 O4 109.2(3) .
O10 Li2 O4 108.7(3) .
O9 Li2 O2 108.7(3) 1_455
O10 Li2 O2 106.3(2) 1_455
O4 Li2 O2 108.4(3) 1_455

loop_
_geom_bond_atom_site_label_1
_geom_bond_atom_site_label_2
_geom_bond_distance
_geom_bond_site_symmetry_2
Re1 C5 2.018(4) .
Re1 C1 2.036(4) .
Re1 C3 2.037(4) .
Re1 C6 2.040(4) .
Re1 C4 2.044(4) .
Re1 C2 2.046(3) .
C1 N1 1.147(5) .
C2 N2 1.155(4) .
C3 N3 1.153(5) .
C4 N4 1.144(4) .
C5 N5 1.161(5) .
C6 N6 1.151(5) .
C7 N1 1.450(4) .
C7 C10 1.489(8) .
C7 C9 1.491(7) .
C7 C8 1.498(8) .
C8 H8A 0.9800 .
C8 H8B 0.9800 .
C8 H8C 0.9800 .
C9 H9A 0.9800 .
C9 H9B 0.9800 .
C9 H9C 0.9800 .
C10 H10A 0.9800 .
C10 H10B 0.9800 .
C10 H10C 0.9800 .
C11 N2 1.445(4) .
C11 C12 1.504(6) .
C11 C13 1.509(6) .
C11 C14 1.519(5) .
C12 H12A 0.9800 .
C12 H12B 0.9800 .
C12 H12C 0.9800 .
C13 H13A 0.9800 .
C13 H13B 0.9800 .
C13 H13C 0.9800 .
C14 H14C 0.9800 .
C14 H14B 0.9800 .
C14 H14A 0.9800 .
C15 N3 1.436(6) .
C15 C16 1.506(8) .
C15 C17 1.514(8) .
C15 C18 1.515(10) .
C16 H16A 0.9800 .
C16 H16B 0.9800 .
C16 H16C 0.9800 .
C17 H17A 0.9800 .
C17 H17B 0.9800 .
C17 H17C 0.9800 .
C18 H18A 0.9800 .
C18 H18B 0.9800 .
C18 H18C 0.9800 .
C19 N4 1.432(4) .
C19 C21 1.477(7) .
C19 C20 1.524(7) .
C19 C22 1.526(6) .
C20 H20A 0.9800 .
C20 H20B 0.9800 .
C20 H20C 0.9800 .
C21 H21A 0.9800 .
C21 H21B 0.9800 .
C21 H21C 0.9800 .
C22 H22C 0.9800 .
C22 H22B 0.9800 .
C22 H22A 0.9800 .
C23 C26 1.387(10) .
C23 N5 1.421(5) .
C23 C25 1.477(10) .
C23 C24 1.548(12) .
C24 H24A 0.9800 .
C24 H24B 0.9800 .
C24 H24C 0.9800 .
C25 H25A 0.9800 .
C25 H25B 0.9800 .
C25 H25C 0.9800 .
C26 H26A 0.9800 .
C26 H26B 0.9800 .
C26 H26C 0.9800 .
C27 N6 1.438(6) .
C27 C29 1.453(8) .
C27 C28 1.499(9) .
C27 C30 1.506(9) .
C28 H28A 0.9800 .
C28 H28B 0.9800 .
C28 H28C 0.9800 .
C29 H29A 0.9800 .
C29 H29B 0.9800 .
C29 H29C 0.9800 .
C30 H30A 0.9800 .
C30 H30B 0.9800 .
C30 H30C 0.9800 .
C40 F3 1.322(5) .
C40 F1 1.322(5) .
C40 F2 1.327(5) .
C40 S1 1.799(4) .
C50 F5 1.274(6) .
C50 F4 1.314(6) .
C50 F6 1.340(6) .
C50 S2 1.812(4) .
C60 F9 1.312(5) .
C60 F7 1.312(5) .
C60 F8 1.326(4) .
C60 S3 1.812(4) .
O1 S1 1.437(2) .
O1 Li1 1.922(5) .
O2 S1 1.440(2) .
O2 Li2 1.948(5) 1_655
O3 S1 1.447(2) .
O4 S2 1.417(2) .
O4 Li2 1.938(6) .
O5 S2 1.432(3) .
O6 S2 1.413(3) .
O6 Li1 1.984(6) .
O7 S3 1.433(2) .
O7 Li1 1.891(5) .
O8 S3 1.424(3) .
O9 S3 1.431(2) .
O9 Li2 1.924(5) .
O10 Li2 1.930(6) .
O11 Li1 1.922(6) .
Li2 O2 1.948(5) 1_455

loop_
_geom_torsion_atom_site_label_1
_geom_torsion_atom_site_label_2
_geom_torsion_atom_site_label_3
_geom_torsion_atom_site_label_4
_geom_torsion
_geom_torsion_site_symmetry_1
C10 C7 N1 C1 46.8(17) .
C9 C7 N1 C1 166.2(14) .
C8 C7 N1 C1 -77.0(16) .
C12 C11 N2 C2 -107.5(15) .
C13 C11 N2 C2 14.0(16) .
C14 C11 N2 C2 131.9(14) .
C16 C15 N3 C3 -60(2) .
C17 C15 N3 C3 59(2) .
C26 C23 N5 C5 101.2(18) .
C25 C23 N5 C5 -27(2) .
C24 C23 N5 C5 -134.3(17) .
C29 C27 N6 C6 -113(2) .
C28 C27 N6 C6 4(2) .
C30 C27 N6 C6 121(2) .
Li1 O1 S1 O2 -166.6(7) .
Li1 O1 S1 O3 -31.0(7) .
Li1 O1 S1 C40 81.0(7) .
Li2 O2 S1 O1 136.4(3) 1_655
Li2 O2 S1 O3 1.5(4) 1_655
Li2 O2 S1 C40 -111.8(4) 1_655
F3 C40 S1 O1 175.9(3) .
F1 C40 S1 O1 -63.4(3) .
F2 C40 S1 O1 56.7(3) .
F3 C40 S1 O2 56.6(3) .
F1 C40 S1 O2 177.3(3) .
F2 C40 S1 O2 -62.5(3) .
F3 C40 S1 O3 -64.7(3) .
F1 C40 S1 O3 56.0(3) .
F2 C40 S1 O3 176.1(3) .
Li1 O6 S2 O4 12.9(6) .
Li1 O6 S2 O5 -121.9(5) .
Li1 O6 S2 C50 126.9(5) .
Li2 O4 S2 O6 -32.7(5) .
Li2 O4 S2 O5 102.2(4) .
Li2 O4 S2 C50 -146.3(4) .
F5 C50 S2 O6 -58.2(5) .
F4 C50 S2 O6 178.7(4) .
F6 C50 S2 O6 59.3(4) .
F5 C50 S2 O4 63.8(5) .
F4 C50 S2 O4 -59.3(5) .
F6 C50 S2 O4 -178.7(3) .
F5 C50 S2 O5 -177.2(4) .
F4 C50 S2 O5 59.7(5) .
F6 C50 S2 O5 -59.7(4) .
Li2 O9 S3 O8 120.2(4) .
Li2 O9 S3 O7 -17.3(5) .
Li2 O9 S3 C60 -127.4(4) .
Li1 O7 S3 O8 -76.7(5) .
Li1 O7 S3 O9 60.4(5) .
Li1 O7 S3 C60 170.9(5) .
F9 C60 S3 O8 -58.8(3) .
F7 C60 S3 O8 178.5(3) .
F8 C60 S3 O8 60.8(3) .
F9 C60 S3 O9 -179.1(3) .
F7 C60 S3 O9 58.2(3) .
F8 C60 S3 O9 -59.6(3) .
F9 C60 S3 O7 62.3(3) .
F7 C60 S3 O7 -60.4(3) .
F8 C60 S3 O7 -178.2(3) .
S3 O7 Li1 O11 -132.8(4) .
S3 O7 Li1 O1 109.0(5) .
S3 O7 Li1 O6 -15.5(7) .
